data_4517617
loop_
_publ_author_name
'Barber, Thomas'
'Argent, Stephen P.'
'Ball, Liam T.'

_publ_section_title
;
 Expanding Ligand Space: Preparation, Characterization, and Synthetic
 Applications of Air-Stable, Odorless Di-tert-alkylphosphine Surrogates
;
_journal_name_full 'ACS Catalysis'
_journal_page_first 5454
_journal_page_last 5461
_journal_paper_doi 10.1021/acscatal.0c01414
_journal_year 2020
_chemical_formula_moiety 'C26 H35 Au Cl P'
_chemical_formula_sum 'C26 H35 Au Cl P'
_chemical_formula_weight 610.92
_space_group_crystal_system monoclinic
_space_group_IT_number 14
_space_group_name_Hall '-P 2yn'
_space_group_name_H-M_alt 'P 1 21/n 1'
_atom_sites_solution_hydrogens geom
_atom_sites_solution_primary dual
_atom_sites_solution_secondary difmap
_audit_creation_date 2019-06-17
_audit_creation_method
;
Olex2 1.2
(compiled 2018.05.29 svn.r3508 for OlexSys, GUI svn.r5506)
;
_cell_angle_alpha 90
_cell_angle_beta 106.794(3)
_cell_angle_gamma 90
_cell_formula_units_Z 4
_cell_length_a 10.7821(3)
_cell_length_b 20.3690(4)
_cell_length_c 11.1066(3)
_cell_measurement_reflns_used 11540
_cell_measurement_temperature 120(2)
_cell_measurement_theta_max 74.3260
_cell_measurement_theta_min 4.4330
_cell_volume 2335.20(11)
_computing_cell_refinement 'CrysAlisPro 1.171.39.46 (Rigaku OD, 2018)'
_computing_data_collection 'CrysAlisPro 1.171.39.46 (Rigaku OD, 2018)'
_computing_data_reduction 'CrysAlisPro 1.171.39.46 (Rigaku OD, 2018)'
_computing_molecular_graphics 'Olex2 (Dolomanov et al., 2009)'
_computing_publication_material 'Olex2 (Dolomanov et al., 2009)'
_computing_structure_refinement 'ShelXL (Sheldrick, 2015)'
_computing_structure_solution 'ShelXT (Sheldrick, 2015)'
_diffrn_ambient_environment 'N2 gas'
_diffrn_ambient_temperature 120(2)
_diffrn_crystal_treatment 'flash frozen in gaseous N2'
_diffrn_detector 'CCD area detector'
_diffrn_detector_area_resol_mean 10.3613
_diffrn_detector_type 'Agilent Diffraction Atlas detector'
_diffrn_measured_fraction_theta_full 0.999
_diffrn_measured_fraction_theta_max 0.986
_diffrn_measurement_details
;
List of Runs (angles in degrees, time in seconds):

  # Type    Start    End  Width  t~exp~   \w     \q     \k     \f   Frames
--------------------------------------------------------------------------
  1  \w    -47.00  33.00   1.00    1.00    --  -38.50  38.00-150.00   80
  2  \w   -107.00 -38.00   1.00    1.00    --  -38.50 -38.00  90.00   69
  3  \w    -47.00  26.00   1.00    1.00    --  -38.50  38.00 -90.00   73
  4  \w     31.00  76.00   1.00    1.00    --   43.32-125.00  30.00   45
  5  \w     21.00  55.00   1.00    1.00    --   43.32  38.00  30.00   34
  6  \w     31.00 109.00   1.00    1.00    --   43.32  38.00 -60.00   78
  7  \w     45.00  91.00   1.00    2.00    --  106.13 -30.00-150.00   46
  8  \w     33.00  89.00   1.00    2.00    --  106.13 -30.00  30.00   56
  9  \w     46.00  98.00   1.00    2.00    --  106.13 -45.00  60.00   52
 10  \w    118.00 174.00   1.00    2.00    --  106.13  77.00 -60.00   56
 11  \w     56.00 109.00   1.00    2.00    --  106.13 -95.00 120.00   53
 12  \w     38.00  89.00   1.00    2.00    --  106.13 -45.00 -90.00   51
 13  \w     85.00 155.00   1.00    2.00    --  106.13  30.00 -60.00   70
 14  \w     78.00 105.00   1.00    2.00    --  106.13  77.00 -60.00   27
 15  \w     85.00 111.00   1.00    2.00    --  106.13  45.00 -90.00   26
 16  \w    123.00 178.00   1.00    2.00    --  106.13 125.00-180.00   55
 17  \w     79.00 105.00   1.00    2.00    --  106.13  61.00 -60.00   26
 18  \w     41.00  90.00   1.00    2.00    --  106.13 -30.00 -60.00   49
 19  \w     82.00 177.00   1.00    2.00    --  106.13  30.00-150.00   95
 20  \w     84.00 145.00   1.00    2.00    --  106.13  45.00 -60.00   61
 21  \w     86.00 153.00   1.00    2.00    --  106.13  45.00   0.00   67
 22  \w     84.00 114.00   1.00    2.00    --  106.13  45.00 -30.00   30
 23  \w     93.00 118.00   1.00    2.00    --  106.13  30.00   0.00   25
 24  \w    110.00 162.00   1.00    2.00    --  106.13  61.00 120.00   52
;
_diffrn_measurement_device '\k-geometry diffractometer'
_diffrn_measurement_device_type 'SuperNova-Duo, Atlas'
_diffrn_measurement_method '\w scans'
_diffrn_measurement_specimen_support 'MiTeGen micromount'
_diffrn_orient_matrix_type 'CrysAlisPro convention (1999,Acta A55,543-557)'
_diffrn_orient_matrix_UB_11 0.1279642000
_diffrn_orient_matrix_UB_12 0.0350149000
_diffrn_orient_matrix_UB_13 0.0670703000
_diffrn_orient_matrix_UB_21 0.0705118000
_diffrn_orient_matrix_UB_22 -0.0405031000
_diffrn_orient_matrix_UB_23 -0.0773275000
_diffrn_orient_matrix_UB_31 -0.0304303000
_diffrn_orient_matrix_UB_32 0.0534088000
_diffrn_orient_matrix_UB_33 -0.1025791000
_diffrn_radiation_collimation 'focusing mirrors'
_diffrn_radiation_monochromator mirror
_diffrn_radiation_probe x-ray
_diffrn_radiation_type CuK\a
_diffrn_radiation_wavelength 1.54184
_diffrn_radiation_wavelength_determination fundamental
_diffrn_reflns_av_R_equivalents 0.0256
_diffrn_reflns_av_unetI/netI 0.0200
_diffrn_reflns_Laue_measured_fraction_full 0.999
_diffrn_reflns_Laue_measured_fraction_max 0.986
_diffrn_reflns_limit_h_max 13
_diffrn_reflns_limit_h_min -12
_diffrn_reflns_limit_k_max 25
_diffrn_reflns_limit_k_min -25
_diffrn_reflns_limit_l_max 13
_diffrn_reflns_limit_l_min -13
_diffrn_reflns_number 19303
_diffrn_reflns_point_group_measured_fraction_full 0.999
_diffrn_reflns_point_group_measured_fraction_max 0.986
_diffrn_reflns_theta_full 67.684
_diffrn_reflns_theta_max 74.478
_diffrn_reflns_theta_min 4.691
_diffrn_source 'microfocus sealed tube'
_diffrn_source_current 0.8
_diffrn_source_power 0.04
_diffrn_source_target Cu
_diffrn_source_type 'Agilent Diffraction microfocus tube'
_diffrn_source_voltage 50
_exptl_absorpt_coefficient_mu 13.597
_exptl_absorpt_correction_T_max 0.643
_exptl_absorpt_correction_T_min 0.142
_exptl_absorpt_correction_type gaussian
_exptl_absorpt_process_details
;
CrysAlisPro 1.171.39.46 (Rigaku Oxford Diffraction, 2018)
Numerical absorption correction based on gaussian integration over
			a multifaceted crystal model
Empirical absorption correction using spherical harmonics,
 implemented in SCALE3 ABSPACK scaling algorithm.
;
_exptl_crystal_colour colourless
_exptl_crystal_colour_primary colourless
_exptl_crystal_density_diffrn 1.738
_exptl_crystal_description block
_exptl_crystal_F_000 1208
_exptl_crystal_size_max 0.23
_exptl_crystal_size_mid 0.138
_exptl_crystal_size_min 0.05
_refine_diff_density_max 0.728
_refine_diff_density_min -0.966
_refine_diff_density_rms 0.088
_refine_ls_extinction_coef 0.00027(2)
_refine_ls_extinction_expression Fc^*^=kFc[1+0.001xFc^2^\l^3^/sin(2\q)]^-1/4^
_refine_ls_extinction_method 'SHELXL-2017/1 (Sheldrick 2017)'
_refine_ls_goodness_of_fit_ref 1.081
_refine_ls_hydrogen_treatment constr
_refine_ls_matrix_type full
_refine_ls_number_parameters 265
_refine_ls_number_reflns 4705
_refine_ls_number_restraints 0
_refine_ls_restrained_S_all 1.081
_refine_ls_R_factor_all 0.0188
_refine_ls_R_factor_gt 0.0177
_refine_ls_shift/su_max 0.002
_refine_ls_shift/su_mean 0.000
_refine_ls_structure_factor_coef Fsqd
_refine_ls_weighting_details 'w=1/[\s^2^(Fo^2^)+(0.0240P)^2^+0.7792P] where P=(Fo^2^+2Fc^2^)/3'
_refine_ls_weighting_scheme calc
_refine_ls_wR_factor_gt 0.0428
_refine_ls_wR_factor_ref 0.0433
_reflns_Friedel_coverage 0.000
_reflns_number_gt 4537
_reflns_number_total 4705
_reflns_threshold_expression 'I > 2\s(I)'
_cod_data_source_file cs0c01414_si_012.cif
_cod_data_source_block tbltbh
_cod_depositor_comments 'Adding full bibliography for 4517604--4517617.cif.'
_cod_database_code 4517617
_nottingham_internal_coll_name TBLTBH
_nottingham_internal_coll_number 18100
_nottingham_internal_coll_client TB/LTB
_nottingham_internal_coll_type custom
_nottingham_internal_coll_frame_method '\w scans'
_nottingham_internal_coll_frame_time '1.00, 2.00'
_nottingham_internal_coll_frame_width 1.00
_nottingham_internal_coll_user pczspa
_nottingham_internal_coll_date 19/03/2019
_nottingham_internal_coll_location NOTTS
_nottingham_internal_coll_instrument 'SN, XDA 017-09'
_nottingham_internal_process_date 19/03/2019
_nottingham_internal_process_user pczspa
_nottingham_internal_solution_date 19/03/2019
_nottingham_internal_solution_user pczspa
_nottingham_internal_refinement_date 17/06/2019
_nottingham_internal_refinement_user pczspa
_nottingham_internal_validation_date 17/06/2019
_nottingham_internal_validation_user pczspa
_shelx_shelxl_version_number 2017/1
_chemical_oxdiff_formula C28H35AuClP
_chemical_oxdiff_usercomment 'TBLTBH#18100 SN-1479 TB/LB Fomblin 120K'
_shelx_space_group_comment
;
The symmetry employed for this shelxl refinement is uniquely defined
by the following loop, which should always be used as a source of
symmetry information in preference to the above space-group names.
They are only intended as comments.
;
_shelx_estimated_absorpt_t_max 0.550
_shelx_estimated_absorpt_t_min 0.146
_reflns_odcompleteness_completeness 99.98
_reflns_odcompleteness_iscentric 1
_reflns_odcompleteness_theta 67.13
_olex2_refinement_description
;
1. Fixed Uiso
 At 1.2 times of:
  All C(H) groups, All C(H,H) groups
 At 1.5 times of:
  All C(H,H,H) groups
2.a Secondary CH2 refined with riding coordinates:
 C17(H17A,H17B), C20(H20A,H20B), C24(H24A,H24B), C27(H27A,H27B), C25(H25A,
 H25B), C18(H18A,H18B), C28(H28A,H28B), C26(H26A,H26B), C19(H19A,H19B),
 C21(H21A,H21B)
2.b Aromatic/amide H refined with riding coordinates:
 C5(H5), C6(H6), C11(H11), C15(H15), C13(H13), C8(H8), C7(H7), C12(H12),
 C14(H14)
2.c Idealised Me refined as rotating group:
 C22(H22A,H22B,H22C), C29(H29A,H29B,H29C)
;
_olex2_exptl_crystal_mounting_method 'in fomblin film on a micromount'
_olex2_submission_special_instructions 'No special instructions were received'
_oxdiff_exptl_absorpt_empirical_details
;
Empirical correction (ABSPACK) includes:
- Absorption correction using spherical harmonics
- Frame scaling
;
_oxdiff_exptl_absorpt_empirical_full_max 1.180
_oxdiff_exptl_absorpt_empirical_full_min 0.875

loop_
_space_group_symop_operation_xyz
'x, y, z'
'-x+1/2, y+1/2, -z+1/2'
'-x, -y, -z'
'x-1/2, -y-1/2, z-1/2'

loop_
_atom_site_label
_atom_site_type_symbol
_atom_site_fract_x
_atom_site_fract_y
_atom_site_fract_z
_atom_site_U_iso_or_equiv
_atom_site_adp_type
_atom_site_occupancy
_atom_site_site_symmetry_order
_atom_site_calc_flag
_atom_site_refinement_flags_posn
_atom_site_refinement_flags_adp
_atom_site_refinement_flags_occupancy
_atom_site_disorder_assembly
_atom_site_disorder_group
Au1 Au 0.73500(2) 0.78229(2) 0.30254(2) 0.01202(5) Uani 1 1 d . . . . .
Cl2 Cl 0.70395(5) 0.89341(2) 0.32100(5) 0.01751(11) Uani 1 1 d . . . . .
P3 P 0.75497(5) 0.67248(2) 0.28833(5) 0.01162(10) Uani 1 1 d . . . . .
C23 C 0.8321(2) 0.63839(9) 0.4520(2) 0.0130(4) Uani 1 1 d . . . . .
C16 C 0.5907(2) 0.63883(10) 0.2005(2) 0.0144(4) Uani 1 1 d . . . . .
C5 C 0.8857(2) 0.57993(10) 0.1851(2) 0.0173(4) Uani 1 1 d . . . . .
H5 H 0.848368 0.549373 0.229074 0.021 Uiso 1 1 calc R . . . .
C17 C 0.4952(2) 0.65765(11) 0.2750(2) 0.0194(5) Uani 1 1 d . . . . .
H17A H 0.526556 0.639221 0.360931 0.023 Uiso 1 1 calc R . . . .
H17B H 0.493097 0.706047 0.282475 0.023 Uiso 1 1 calc R . . . .
C6 C 0.9632(2) 0.55712(11) 0.1148(2) 0.0210(5) Uani 1 1 d . . . . .
H6 H 0.979526 0.511405 0.111822 0.025 Uiso 1 1 calc R . . . .
C20 C 0.4476(2) 0.53887(11) 0.1194(2) 0.0233(5) Uani 1 1 d . . . . .
H20A H 0.412019 0.556915 0.033526 0.028 Uiso 1 1 calc R . . . .
H20B H 0.449306 0.490437 0.112554 0.028 Uiso 1 1 calc R . . . .
C22 C 0.5563(2) 0.67542(11) 0.0738(2) 0.0203(5) Uani 1 1 d . . . . .
H22A H 0.553544 0.722748 0.088645 0.030 Uiso 1 1 calc GR . . . .
H22B H 0.471487 0.660657 0.021147 0.030 Uiso 1 1 calc GR . . . .
H22C H 0.622170 0.666124 0.031020 0.030 Uiso 1 1 calc GR . . . .
C24 C 0.8013(2) 0.56581(10) 0.4722(2) 0.0163(4) Uani 1 1 d . . . . .
H24A H 0.706242 0.559935 0.449881 0.020 Uiso 1 1 calc R . . . .
H24B H 0.834358 0.537695 0.415547 0.020 Uiso 1 1 calc R . . . .
C29 C 0.9789(2) 0.64747(11) 0.4747(2) 0.0178(4) Uani 1 1 d . . . . .
H29A H 1.011227 0.613589 0.428798 0.027 Uiso 1 1 calc GR . . . .
H29B H 1.023273 0.643655 0.564826 0.027 Uiso 1 1 calc GR . . . .
H29C H 0.995568 0.690950 0.444916 0.027 Uiso 1 1 calc GR . . . .
C9 C 0.9177(2) 0.69156(10) 0.1274(2) 0.0151(4) Uani 1 1 d . . . . .
C4 C 0.8606(2) 0.64747(10) 0.1934(2) 0.0143(4) Uani 1 1 d . . . . .
C27 C 0.8393(2) 0.65845(11) 0.6827(2) 0.0189(5) Uani 1 1 d . . . . .
H27A H 0.933885 0.666326 0.710930 0.023 Uiso 1 1 calc R . . . .
H27B H 0.799506 0.684763 0.736751 0.023 Uiso 1 1 calc R . . . .
C25 C 0.8624(2) 0.54388(11) 0.6088(2) 0.0203(5) Uani 1 1 d . . . . .
H25A H 0.840728 0.497260 0.617885 0.024 Uiso 1 1 calc R . . . .
H25B H 0.957793 0.547722 0.630230 0.024 Uiso 1 1 calc R . . . .
C10 C 0.9096(2) 0.76469(11) 0.1317(2) 0.0168(4) Uani 1 1 d . . . . .
C18 C 0.3579(2) 0.63268(12) 0.2126(3) 0.0245(5) Uani 1 1 d . . . . .
H18A H 0.323288 0.653318 0.128917 0.029 Uiso 1 1 calc R . . . .
H18B H 0.300720 0.644880 0.264601 0.029 Uiso 1 1 calc R . . . .
C28 C 0.7849(2) 0.68115(10) 0.5459(2) 0.0158(4) Uani 1 1 d . . . . .
H28A H 0.811120 0.727270 0.539210 0.019 Uiso 1 1 calc R . . . .
H28B H 0.689089 0.679800 0.522303 0.019 Uiso 1 1 calc R . . . .
C11 C 0.9985(2) 0.79928(12) 0.2273(2) 0.0218(5) Uani 1 1 d . . . . .
H11 H 1.056853 0.775945 0.294110 0.026 Uiso 1 1 calc R . . . .
C26 C 0.8130(3) 0.58575(12) 0.6984(2) 0.0215(5) Uani 1 1 d . . . . .
H26A H 0.856371 0.572179 0.786075 0.026 Uiso 1 1 calc R . . . .
H26B H 0.718733 0.578745 0.681875 0.026 Uiso 1 1 calc R . . . .
C15 C 0.8259(3) 0.79978(12) 0.0340(2) 0.0229(5) Uani 1 1 d . . . . .
H15 H 0.765712 0.777011 -0.032371 0.027 Uiso 1 1 calc R . . . .
C13 C 0.9179(3) 0.90162(11) 0.1284(3) 0.0303(6) Uani 1 1 d . . . . .
H13 H 0.920498 0.948226 0.127184 0.036 Uiso 1 1 calc R . . . .
C19 C 0.3593(3) 0.55794(12) 0.1983(3) 0.0276(6) Uani 1 1 d . . . . .
H19A H 0.390324 0.537213 0.282272 0.033 Uiso 1 1 calc R . . . .
H19B H 0.270303 0.541995 0.157351 0.033 Uiso 1 1 calc R . . . .
C21 C 0.5862(2) 0.56416(10) 0.1756(2) 0.0181(5) Uani 1 1 d . . . . .
H21A H 0.637598 0.554070 0.117087 0.022 Uiso 1 1 calc R . . . .
H21B H 0.626446 0.540883 0.255634 0.022 Uiso 1 1 calc R . . . .
C8 C 0.9937(2) 0.66732(11) 0.0552(2) 0.0191(5) Uani 1 1 d . . . . .
H8 H 1.030601 0.697183 0.009520 0.023 Uiso 1 1 calc R . . . .
C7 C 1.0170(2) 0.60060(12) 0.0485(2) 0.0215(5) Uani 1 1 d . . . . .
H7 H 1.069400 0.585007 -0.001091 0.026 Uiso 1 1 calc R . . . .
C12 C 1.0023(3) 0.86728(12) 0.2256(3) 0.0289(6) Uani 1 1 d . . . . .
H12 H 1.062799 0.890332 0.291207 0.035 Uiso 1 1 calc R . . . .
C14 C 0.8299(3) 0.86804(12) 0.0331(3) 0.0288(6) Uani 1 1 d . . . . .
H14 H 0.771751 0.891680 -0.033413 0.035 Uiso 1 1 calc R . . . .

loop_
_atom_site_aniso_label
_atom_site_aniso_U_11
_atom_site_aniso_U_22
_atom_site_aniso_U_33
_atom_site_aniso_U_23
_atom_site_aniso_U_13
_atom_site_aniso_U_12
Au1 0.01363(6) 0.00938(6) 0.01332(6) -0.00057(3) 0.00434(4) 0.00066(3)
Cl2 0.0211(3) 0.0107(2) 0.0203(3) -0.00242(17) 0.0052(2) 0.00186(18)
P3 0.0137(2) 0.0090(2) 0.0121(2) -0.00068(17) 0.0036(2) 0.00080(18)
C23 0.0161(10) 0.0111(9) 0.0111(10) 0.0009(7) 0.0026(8) 0.0001(7)
C16 0.0153(10) 0.0136(9) 0.0128(10) 0.0001(7) 0.0017(9) -0.0010(8)
C5 0.0219(12) 0.0135(10) 0.0164(11) -0.0005(8) 0.0053(9) 0.0013(8)
C17 0.0174(11) 0.0208(10) 0.0200(12) -0.0009(9) 0.0056(9) -0.0018(9)
C6 0.0262(12) 0.0162(10) 0.0202(12) -0.0031(8) 0.0061(10) 0.0059(9)
C20 0.0246(12) 0.0152(10) 0.0233(12) 0.0023(9) -0.0037(10) -0.0057(9)
C22 0.0222(12) 0.0195(10) 0.0160(11) 0.0062(8) 0.0002(10) -0.0006(9)
C24 0.0204(11) 0.0120(9) 0.0154(11) 0.0017(7) 0.0034(9) -0.0006(8)
C29 0.0160(11) 0.0205(10) 0.0159(11) -0.0023(8) 0.0030(9) -0.0001(8)
C9 0.0148(10) 0.0163(10) 0.0128(10) -0.0015(8) 0.0019(9) 0.0006(8)
C4 0.0157(10) 0.0154(9) 0.0118(10) -0.0015(8) 0.0040(8) 0.0013(8)
C27 0.0226(12) 0.0217(10) 0.0124(11) -0.0009(8) 0.0053(9) 0.0015(9)
C25 0.0240(12) 0.0172(10) 0.0165(11) 0.0034(8) 0.0008(10) 0.0003(9)
C10 0.0182(11) 0.0162(10) 0.0198(12) -0.0009(8) 0.0116(10) -0.0015(8)
C18 0.0169(12) 0.0283(12) 0.0267(13) 0.0029(10) 0.0040(10) -0.0031(9)
C28 0.0196(11) 0.0150(9) 0.0128(10) -0.0010(8) 0.0048(9) 0.0018(8)
C11 0.0229(12) 0.0211(11) 0.0233(12) -0.0025(9) 0.0099(10) -0.0045(10)
C26 0.0257(13) 0.0238(11) 0.0146(11) 0.0037(9) 0.0052(10) -0.0010(10)
C15 0.0254(13) 0.0204(11) 0.0229(13) 0.0030(9) 0.0071(10) 0.0020(10)
C13 0.0425(16) 0.0134(10) 0.0473(17) -0.0019(10) 0.0325(14) -0.0032(10)
C19 0.0210(12) 0.0261(12) 0.0302(14) 0.0063(10) -0.0010(11) -0.0090(10)
C21 0.0210(12) 0.0125(9) 0.0166(11) -0.0003(8) -0.0014(9) -0.0016(8)
C8 0.0193(11) 0.0217(11) 0.0185(11) -0.0016(8) 0.0088(10) -0.0014(9)
C7 0.0213(12) 0.0251(11) 0.0197(12) -0.0052(9) 0.0085(10) 0.0029(9)
C12 0.0339(15) 0.0216(12) 0.0373(15) -0.0100(10) 0.0199(13) -0.0105(10)
C14 0.0377(15) 0.0201(11) 0.0363(15) 0.0080(10) 0.0229(13) 0.0072(10)

loop_
_atom_type_symbol
_atom_type_description
_atom_type_scat_dispersion_real
_atom_type_scat_dispersion_imag
_atom_type_scat_source
C C 0.0181 0.0091 'International Tables Vol C Tables 4.2.6.8 and 6.1.1.4'
H H 0.0000 0.0000 'International Tables Vol C Tables 4.2.6.8 and 6.1.1.4'
Au Au -4.4197 7.2980 'International Tables Vol C Tables 4.2.6.8 and 6.1.1.4'
Cl Cl 0.3639 0.7018 'International Tables Vol C Tables 4.2.6.8 and 6.1.1.4'
P P 0.2955 0.4335 'International Tables Vol C Tables 4.2.6.8 and 6.1.1.4'

loop_
_exptl_crystal_face_index_h
_exptl_crystal_face_index_k
_exptl_crystal_face_index_l
_exptl_crystal_face_perp_dist
0 -13 0 0.0348
0 13 0 0.0148
6 0 -5 0.0822
-6 0 5 0.0892
-5 2 -3 0.0643
5 -2 3 0.0643

loop_
_geom_angle_atom_site_label_1
_geom_angle_atom_site_label_2
_geom_angle_atom_site_label_3
_geom_angle
_geom_angle_site_symmetry_1
_geom_angle_site_symmetry_3
_geom_angle_publ_flag
P3 Au1 Cl2 176.62(2) . . ?
C23 P3 Au1 108.66(6) . . ?
C16 P3 Au1 107.57(7) . . ?
C16 P3 C23 116.60(10) . . ?
C4 P3 Au1 113.79(7) . . ?
C4 P3 C23 106.01(10) . . ?
C4 P3 C16 104.38(10) . . ?
C24 C23 P3 115.86(15) . . ?
C24 C23 C28 108.24(18) . . ?
C29 C23 P3 104.95(15) . . ?
C29 C23 C24 110.15(17) . . ?
C29 C23 C28 110.05(17) . . ?
C28 C23 P3 107.48(14) . . ?
C17 C16 P3 107.76(15) . . ?
C17 C16 C21 110.47(19) . . ?
C22 C16 P3 103.78(15) . . ?
C22 C16 C17 110.36(19) . . ?
C22 C16 C21 109.02(18) . . ?
C21 C16 P3 115.24(15) . . ?
C6 C5 H5 119.1 . . ?
C6 C5 C4 121.7(2) . . ?
C4 C5 H5 119.1 . . ?
C16 C17 H17A 109.1 . . ?
C16 C17 H17B 109.1 . . ?
H17A C17 H17B 107.8 . . ?
C18 C17 C16 112.5(2) . . ?
C18 C17 H17A 109.1 . . ?
C18 C17 H17B 109.1 . . ?
C5 C6 H6 119.9 . . ?
C5 C6 C7 120.1(2) . . ?
C7 C6 H6 119.9 . . ?
H20A C20 H20B 107.9 . . ?
C19 C20 H20A 109.2 . . ?
C19 C20 H20B 109.2 . . ?
C19 C20 C21 112.3(2) . . ?
C21 C20 H20A 109.2 . . ?
C21 C20 H20B 109.2 . . ?
C16 C22 H22A 109.5 . . ?
C16 C22 H22B 109.5 . . ?
C16 C22 H22C 109.5 . . ?
H22A C22 H22B 109.5 . . ?
H22A C22 H22C 109.5 . . ?
H22B C22 H22C 109.5 . . ?
C23 C24 H24A 109.2 . . ?
C23 C24 H24B 109.2 . . ?
H24A C24 H24B 107.9 . . ?
C25 C24 C23 111.93(18) . . ?
C25 C24 H24A 109.2 . . ?
C25 C24 H24B 109.2 . . ?
C23 C29 H29A 109.5 . . ?
C23 C29 H29B 109.5 . . ?
C23 C29 H29C 109.5 . . ?
H29A C29 H29B 109.5 . . ?
H29A C29 H29C 109.5 . . ?
H29B C29 H29C 109.5 . . ?
C4 C9 C10 125.5(2) . . ?
C8 C9 C4 119.5(2) . . ?
C8 C9 C10 114.9(2) . . ?
C5 C4 P3 118.18(18) . . ?
C9 C4 P3 124.03(16) . . ?
C9 C4 C5 117.8(2) . . ?
H27A C27 H27B 107.9 . . ?
C28 C27 H27A 109.2 . . ?
C28 C27 H27B 109.2 . . ?
C26 C27 H27A 109.2 . . ?
C26 C27 H27B 109.2 . . ?
C26 C27 C28 112.04(19) . . ?
C24 C25 H25A 109.5 . . ?
C24 C25 H25B 109.5 . . ?
H25A C25 H25B 108.1 . . ?
C26 C25 C24 110.67(19) . . ?
C26 C25 H25A 109.5 . . ?
C26 C25 H25B 109.5 . . ?
C11 C10 C9 119.6(2) . . ?
C15 C10 C9 121.2(2) . . ?
C15 C10 C11 118.8(2) . . ?
C17 C18 H18A 109.7 . . ?
C17 C18 H18B 109.7 . . ?
C17 C18 C19 109.9(2) . . ?
H18A C18 H18B 108.2 . . ?
C19 C18 H18A 109.7 . . ?
C19 C18 H18B 109.7 . . ?
C23 C28 H28A 109.0 . . ?
C23 C28 H28B 109.0 . . ?
C27 C28 C23 113.01(18) . . ?
C27 C28 H28A 109.0 . . ?
C27 C28 H28B 109.0 . . ?
H28A C28 H28B 107.8 . . ?
C10 C11 H11 119.7 . . ?
C12 C11 C10 120.6(2) . . ?
C12 C11 H11 119.7 . . ?
C27 C26 H26A 109.4 . . ?
C27 C26 H26B 109.4 . . ?
C25 C26 C27 111.0(2) . . ?
C25 C26 H26A 109.4 . . ?
C25 C26 H26B 109.4 . . ?
H26A C26 H26B 108.0 . . ?
C10 C15 H15 119.9 . . ?
C14 C15 C10 120.3(2) . . ?
C14 C15 H15 119.9 . . ?
C12 C13 H13 120.0 . . ?
C14 C13 H13 120.0 . . ?
C14 C13 C12 119.9(2) . . ?
C20 C19 C18 109.9(2) . . ?
C20 C19 H19A 109.7 . . ?
C20 C19 H19B 109.7 . . ?
C18 C19 H19A 109.7 . . ?
C18 C19 H19B 109.7 . . ?
H19A C19 H19B 108.2 . . ?
C16 C21 H21A 109.1 . . ?
C16 C21 H21B 109.1 . . ?
C20 C21 C16 112.35(19) . . ?
C20 C21 H21A 109.1 . . ?
C20 C21 H21B 109.1 . . ?
H21A C21 H21B 107.9 . . ?
C9 C8 H8 119.2 . . ?
C7 C8 C9 121.6(2) . . ?
C7 C8 H8 119.2 . . ?
C6 C7 C8 119.2(2) . . ?
C6 C7 H7 120.4 . . ?
C8 C7 H7 120.4 . . ?
C11 C12 H12 120.0 . . ?
C13 C12 C11 120.0(3) . . ?
C13 C12 H12 120.0 . . ?
C15 C14 H14 119.8 . . ?
C13 C14 C15 120.3(3) . . ?
C13 C14 H14 119.8 . . ?

loop_
_geom_bond_atom_site_label_1
_geom_bond_atom_site_label_2
_geom_bond_distance
_geom_bond_site_symmetry_2
_geom_bond_publ_flag
Au1 Cl2 2.3060(5) . ?
Au1 P3 2.2568(5) . ?
P3 C23 1.898(2) . ?
P3 C16 1.887(2) . ?
P3 C4 1.833(2) . ?
C23 C24 1.545(3) . ?
C23 C29 1.541(3) . ?
C23 C28 1.554(3) . ?
C16 C17 1.544(3) . ?
C16 C22 1.540(3) . ?
C16 C21 1.544(3) . ?
C5 H5 0.9500 . ?
C5 C6 1.378(3) . ?
C5 C4 1.410(3) . ?
C17 H17A 0.9900 . ?
C17 H17B 0.9900 . ?
C17 C18 1.529(3) . ?
C6 H6 0.9500 . ?
C6 C7 1.382(4) . ?
C20 H20A 0.9900 . ?
C20 H20B 0.9900 . ?
C20 C19 1.519(4) . ?
C20 C21 1.533(3) . ?
C22 H22A 0.9800 . ?
C22 H22B 0.9800 . ?
C22 H22C 0.9800 . ?
C24 H24A 0.9900 . ?
C24 H24B 0.9900 . ?
C24 C25 1.535(3) . ?
C29 H29A 0.9800 . ?
C29 H29B 0.9800 . ?
C29 H29C 0.9800 . ?
C9 C4 1.409(3) . ?
C9 C10 1.494(3) . ?
C9 C8 1.392(3) . ?
C27 H27A 0.9900 . ?
C27 H27B 0.9900 . ?
C27 C28 1.533(3) . ?
C27 C26 1.527(3) . ?
C25 H25A 0.9900 . ?
C25 H25B 0.9900 . ?
C25 C26 1.519(3) . ?
C10 C11 1.398(3) . ?
C10 C15 1.392(4) . ?
C18 H18A 0.9900 . ?
C18 H18B 0.9900 . ?
C18 C19 1.531(3) . ?
C28 H28A 0.9900 . ?
C28 H28B 0.9900 . ?
C11 H11 0.9500 . ?
C11 C12 1.386(3) . ?
C26 H26A 0.9900 . ?
C26 H26B 0.9900 . ?
C15 H15 0.9500 . ?
C15 C14 1.391(3) . ?
C13 H13 0.9500 . ?
C13 C12 1.384(4) . ?
C13 C14 1.382(4) . ?
C19 H19A 0.9900 . ?
C19 H19B 0.9900 . ?
C21 H21A 0.9900 . ?
C21 H21B 0.9900 . ?
C8 H8 0.9500 . ?
C8 C7 1.388(3) . ?
C7 H7 0.9500 . ?
C12 H12 0.9500 . ?
C14 H14 0.9500 . ?

loop_
_exptl_oxdiff_crystal_face_indexfrac_h
_exptl_oxdiff_crystal_face_indexfrac_k
_exptl_oxdiff_crystal_face_indexfrac_l
_exptl_oxdiff_crystal_face_x
_exptl_oxdiff_crystal_face_y
_exptl_oxdiff_crystal_face_z
-0.0009 -13.0062 -0.0002 -0.4555 0.5267 -0.6946
0.0009 13.0062 0.0002 0.4555 -0.5267 0.6946
6.0014 0.0016 -4.9968 0.4329 0.8095 0.3300
-6.0014 -0.0016 4.9968 -0.4329 -0.8095 -0.3300
-5.0009 1.9977 -2.9961 -0.7709 -0.2018 0.5662
5.0009 -1.9977 2.9961 0.7709 0.2018 -0.5662
